data_7048167
loop_
_publ_author_name
'J\'onsson, Helgi Freyr'
'Fiksdahl, Anne'

_publ_section_title
;
 Studies on gold-nitrone systems.
;
_journal_issue 1
_journal_name_full 'Dalton transactions (Cambridge, England : 2003)'
_journal_page_first 142
_journal_page_last 149
_journal_paper_doi 10.1039/c8dt04254c
_journal_volume 48
_journal_year 2018
_chemical_formula_moiety '2(C26 H24 Au N O P), 2(F6 Sb)'
_chemical_formula_sum 'C52 H48 Au2 F12 N2 O2 P2 Sb2'
_chemical_formula_weight 1660.29
_space_group_crystal_system triclinic
_space_group_IT_number 2
_space_group_name_Hall '-P 1'
_space_group_name_H-M_alt 'P -1'
_symmetry_space_group_name_Hall '-P 1'
_symmetry_space_group_name_H-M 'P -1'
_atom_sites_solution_hydrogens geom
_audit_block_doi 10.5517/ccdc.csd.cc1nzmx5
_audit_creation_date 2016-06-06
_audit_creation_method
;
Olex2 1.2
(compiled 2016.02.19 svn.r3266 for OlexSys, GUI svn.r5155)
;
_audit_update_record
;
2017-05-09 deposited with the CCDC.
2018-11-19 downloaded from the CCDC.
;
_cell_angle_alpha 85.8930(10)
_cell_angle_beta 81.9230(10)
_cell_angle_gamma 82.6460(10)
_cell_formula_units_Z 2
_cell_length_a 12.6968(8)
_cell_length_b 13.6523(9)
_cell_length_c 15.5684(10)
_cell_measurement_reflns_used 9977
_cell_measurement_temperature 100(2)
_cell_measurement_theta_max 36.27
_cell_measurement_theta_min 2.30
_cell_volume 2645.9(3)
_computing_cell_refinement 'APEX2 v2014.11-0 (Bruker-AXS, 2016)'
_computing_data_collection 'APEX2 v2014.11-0 (Bruker-AXS, 2016)'
_computing_data_reduction 'SAINT v8.34A (Bruker-AXS, 2016)'
_computing_molecular_graphics 'Diamond v4.0.1 (Brandenburg, 2014)'
_computing_publication_material 'Olex2 (Dolomanov et al., 2009)'
_computing_structure_refinement 'XL (Sheldrick, 2015b)'
_computing_structure_solution 'XT (Sheldrick, 2015a)'
_diffrn_ambient_temperature 100(2)
_diffrn_detector 'Bruker PHOTON100 area detector'
_diffrn_detector_area_resol_mean 10.4167
_diffrn_detector_type 'CMOS area detector'
_diffrn_measured_fraction_theta_full 0.999
_diffrn_measured_fraction_theta_max 0.994
_diffrn_measurement_device 'three-circle diffractometer'
_diffrn_measurement_device_type 'Bruker D8 Venture, CMOS detector'
_diffrn_measurement_method '\w and \f scans'
_diffrn_radiation_probe x-ray
_diffrn_radiation_type MoK\a
_diffrn_radiation_wavelength 0.71073
_diffrn_reflns_av_R_equivalents 0.0406
_diffrn_reflns_av_unetI/netI 0.0414
_diffrn_reflns_Laue_measured_fraction_full 0.999
_diffrn_reflns_Laue_measured_fraction_max 0.994
_diffrn_reflns_limit_h_max 21
_diffrn_reflns_limit_h_min -21
_diffrn_reflns_limit_k_max 22
_diffrn_reflns_limit_k_min -22
_diffrn_reflns_limit_l_max 25
_diffrn_reflns_limit_l_min -25
_diffrn_reflns_number 93925
_diffrn_reflns_point_group_measured_fraction_full 0.999
_diffrn_reflns_point_group_measured_fraction_max 0.994
_diffrn_reflns_theta_full 26.000
_diffrn_reflns_theta_max 36.309
_diffrn_reflns_theta_min 2.233
_diffrn_source 'microfocus sealed X-ray tube'
_diffrn_standards_number 0
_exptl_absorpt_coefficient_mu 6.683
_exptl_absorpt_correction_T_max 0.7471
_exptl_absorpt_correction_T_min 0.4241
_exptl_absorpt_correction_type multi-scan
_exptl_absorpt_process_details
;
SADABS-2014/5 (Bruker,2014/5) was used for absorption correction.
wR2(int) was 0.1117 before and 0.0512 after correction.
The Ratio of minimum to maximum transmission is 0.5677.
The \l/2 correction factor is Not present.
;
_exptl_crystal_colour colourless
_exptl_crystal_density_diffrn 2.084
_exptl_crystal_description prism
_exptl_crystal_F_000 1576
_exptl_crystal_size_max 0.28
_exptl_crystal_size_mid 0.21
_exptl_crystal_size_min 0.12
_exptl_transmission_factor_max 1.0000
_exptl_transmission_factor_min 0.5677
_refine_diff_density_max 1.040
_refine_diff_density_min -1.829
_refine_diff_density_rms 0.162
_refine_ls_extinction_method none
_refine_ls_goodness_of_fit_ref 1.027
_refine_ls_hydrogen_treatment constr
_refine_ls_matrix_type full
_refine_ls_number_parameters 733
_refine_ls_number_reflns 25478
_refine_ls_number_restraints 18
_refine_ls_restrained_S_all 1.026
_refine_ls_R_factor_all 0.0470
_refine_ls_R_factor_gt 0.0290
_refine_ls_shift/su_max 0.006
_refine_ls_shift/su_mean 0.000
_refine_ls_structure_factor_coef Fsqd
_refine_ls_weighting_details 'w=1/[\s^2^(Fo^2^)+(0.0177P)^2^+0.7350P] where P=(Fo^2^+2Fc^2^)/3'
_refine_ls_weighting_scheme calc
_refine_ls_wR_factor_gt 0.0499
_refine_ls_wR_factor_ref 0.0539
_reflns_Friedel_coverage 0.000
_reflns_number_gt 20367
_reflns_number_total 25478
_reflns_threshold_expression 'I > 2\s(I)'
_cod_data_source_file c8dt04254c2.cif
_cod_data_source_block hfj-109
_cod_depositor_comments 'Adding full bibliography for 7048160--7048168.cif.'
_cod_database_code 7048167
_shelx_space_group_comment
;
The symmetry employed for this shelxl refinement is uniquely defined
by the following loop, which should always be used as a source of
symmetry information in preference to the above space-group names.
They are only intended as comments.
;
_olex2_refinement_description
;
1. Fixed Uiso
 At 1.2 times of:
  All C(H) groups
 At 1.5 times of:
  All C(H,H,H) groups
2. Uiso/Uaniso restraints and constraints
Uanis(F8) \\sim Ueq, Uanis(F1) \\sim Ueq: with sigma of 0.01 and sigma for
terminal atoms of 0.02
Uanis(F3) \\sim Ueq: with sigma of 0.001 and sigma for terminal atoms of 0.001
3. Others
 Sof(F1)=Sof(F2)=Sof(F3)=Sof(F8)=Sof(F9)=Sof(F10)=Sof(Sb2)=1-FVAR(1)
 Sof(Sb03)=Sof(F00B)=Sof(F00C)=Sof(F00D)=Sof(F00H)=Sof(F00I)=Sof(F00L)=FVAR(1)
4.a Aromatic/amide H refined with riding coordinates:
 C00M(H00M), C00P(H00P), C00R(H00R), C00S(H00S), C00T(H00T), C00V(H00V),
 C00W(H00W), C00Y(H00Y), C00Z(H00Z), C010(H010), C012(H012), C013(H013),
 C014(H014), C015(H015), C016(H016), C017(H017), C019(H019), C01A(H01H),
 C01B(H01B), C01C(H01C), C01E(H01I), C01F(H01F), C01G(H01G), C01H(H01J),
 C01J(H01K), C01K(H01M), C01L(H01L), C01M(H01P), C01N(H01N), C01O(H01O),
 C01P(H01Q), C01Q(H01S), C01R(H01R), C01S(H01T), C01U(H01U), C01W(H01),
 C01X(H0AA), C01Y(H01Y), C01Z(H01Z), C020(H020), C021(H021), C022(H022)
4.b Idealised Me refined as rotating group:
 C01T(H01A,H01D,H01E), C01V(H01V,H01W,H01X)
;
_shelx_shelxl_version_number 2014/7
_olex2_submission_special_instructions 'No special instructions were received'

loop_
_space_group_symop_operation_xyz
'x, y, z'
'-x, -y, -z'

loop_
_atom_site_label
_atom_site_type_symbol
_atom_site_fract_x
_atom_site_fract_y
_atom_site_fract_z
_atom_site_U_iso_or_equiv
_atom_site_adp_type
_atom_site_occupancy
_atom_site_site_symmetry_order
_atom_site_calc_flag
_atom_site_refinement_flags_posn
_atom_site_refinement_flags_adp
_atom_site_refinement_flags_occupancy
_atom_site_disorder_assembly
_atom_site_disorder_group
Au01 Au 0.76392(2) 0.82374(2) 0.55784(2) 0.01266(2) Uani 1 1 d . . . . .
Au02 Au 0.23654(2) 0.17677(2) 0.92732(2) 0.01479(2) Uani 1 1 d . . . . .
Sb03 Sb 0.16525(12) 0.66027(10) 0.92428(8) 0.01479(11) Uani 0.917(4) 1 d . . P A 1
Sb04 Sb 1.17205(2) 0.65022(2) 0.40712(2) 0.01541(3) Uani 1 1 d . . . . .
P005 P 0.34481(4) 0.24639(4) 0.99827(3) 0.01288(9) Uani 1 1 d . . . . .
P006 P 0.64849(4) 0.76409(4) 0.48654(3) 0.01209(9) Uani 1 1 d . . . . .
F007 F 1.17840(11) 0.64249(10) 0.52670(8) 0.0255(3) Uani 1 1 d . . . . .
F008 F 1.16309(13) 0.66268(11) 0.28740(8) 0.0332(3) Uani 1 1 d . . . . .
O009 O 0.86538(11) 0.88479(11) 0.62621(9) 0.0177(3) Uani 1 1 d . . . . .
O00A O 0.14113(12) 0.10668(11) 0.85921(10) 0.0210(3) Uani 1 1 d . . . . .
F00B F 0.09260(19) 0.67370(16) 0.82577(14) 0.0279(5) Uani 0.917(4) 1 d . . P A 1
F00C F 0.11911(18) 0.79408(14) 0.94369(14) 0.0319(5) Uani 0.917(4) 1 d . . P A 1
F00D F 0.04264(12) 0.62505(15) 0.99443(11) 0.0319(5) Uani 0.917(4) 1 d . . P A 1
F00E F 1.10909(14) 0.53313(11) 0.41568(10) 0.0420(4) Uani 1 1 d . . . . .
F00F F 1.03713(12) 0.72452(13) 0.42583(10) 0.0420(4) Uani 1 1 d . . . . .
N00G N 0.92065(12) 0.82454(13) 0.68064(10) 0.0150(3) Uani 1 1 d . . . . .
F00H F 0.23914(19) 0.6504(2) 1.02100(17) 0.0343(5) Uani 0.917(4) 1 d . . P A 1
F00I F 0.20799(18) 0.52768(11) 0.90122(11) 0.0308(4) Uani 0.917(4) 1 d . . P A 1
F00J F 1.23539(16) 0.76723(13) 0.39650(11) 0.0521(5) Uani 1 1 d . . . . .
N00K N 0.07921(13) 0.16195(13) 0.80699(11) 0.0167(3) Uani 1 1 d . . . . .
F00L F 0.2875(2) 0.6973(2) 0.85448(17) 0.0414(6) Uani 0.917(4) 1 d . . P A 1
C00M C 0.44014(16) 1.00940(15) 0.34882(13) 0.0176(4) Uani 1 1 d . . . . .
H00M H 0.3982 1.0598 0.3190 0.021 Uiso 1 1 calc R . . . .
C00N C 0.71597(15) 0.68335(14) 0.40352(12) 0.0140(3) Uani 1 1 d . . . . .
F00O F 1.30699(12) 0.57715(14) 0.38779(10) 0.0504(5) Uani 1 1 d . . . . .
C00P C 0.54258(16) 1.02310(16) 0.36270(14) 0.0195(4) Uani 1 1 d . . . . .
H00P H 0.5705 1.0833 0.3432 0.023 Uiso 1 1 calc R . . . .
C00Q C 0.56428(15) 0.86037(14) 0.43366(12) 0.0139(3) Uani 1 1 d . . . . .
C00R C 0.80652(16) 0.62086(16) 0.42223(14) 0.0190(4) Uani 1 1 d . . . . .
H00R H 0.8315 0.6226 0.4768 0.023 Uiso 1 1 calc R . . . .
C00S C 0.17928(16) 0.38022(16) 1.06746(13) 0.0190(4) Uani 1 1 d . . . . .
H00S H 0.1540 0.3791 1.0130 0.023 Uiso 1 1 calc R . . . .
C00T C 0.09370(16) 0.03587(17) 0.60588(13) 0.0196(4) Uani 1 1 d . . . . .
H00T H 0.0532 0.0894 0.5784 0.024 Uiso 1 1 calc R . . . .
C00U C 0.43870(15) 0.15755(14) 1.04867(12) 0.0142(3) Uani 1 1 d . . . . .
C00V C 0.86038(17) 0.55598(16) 0.36140(15) 0.0219(4) Uani 1 1 d . . . . .
H00V H 0.9221 0.5134 0.3743 0.026 Uiso 1 1 calc R . . . .
C00W C 0.82644(16) 1.02179(15) 0.76013(13) 0.0175(4) Uani 1 1 d . . . . .
H00W H 0.8132 1.0201 0.7017 0.021 Uiso 1 1 calc R . . . .
C00X C 0.27284(15) 0.32070(14) 1.08423(12) 0.0140(3) Uani 1 1 d . . . . .
C00Y C 0.57367(18) 0.02372(17) 1.13805(14) 0.0223(4) Uani 1 1 d . . . . .
H00Y H 0.6193 -0.0219 1.1692 0.027 Uiso 1 1 calc R . . . .
C00Z C 0.30826(16) 0.32080(16) 1.16498(13) 0.0187(4) Uani 1 1 d . . . . .
H00Z H 0.3713 0.2797 1.1769 0.022 Uiso 1 1 calc R . . . .
C010 C 0.67996(17) 0.68086(16) 0.32334(13) 0.0195(4) Uani 1 1 d . . . . .
H010 H 0.6185 0.7235 0.3101 0.023 Uiso 1 1 calc R . . . .
C011 C 0.42515(15) 0.32510(15) 0.92538(12) 0.0152(4) Uani 1 1 d . . . . .
C012 C 0.12294(17) 0.44122(16) 1.13069(14) 0.0216(4) Uani 1 1 d . . . . .
H012 H 0.0598 0.4825 1.1192 0.026 Uiso 1 1 calc R . . . .
C013 C 0.60967(17) 0.10943(17) 1.09910(14) 0.0224(4) Uani 1 1 d . . . . .
H013 H 0.6807 0.1221 1.1027 0.027 Uiso 1 1 calc R . . . .
C014 C 0.53803(16) 0.71726(15) 0.64661(13) 0.0160(4) Uani 1 1 d . . . . .
H014 H 0.5799 0.7608 0.6678 0.019 Uiso 1 1 calc R . . . .
C015 C 0.46031(16) 0.84777(16) 0.42052(14) 0.0201(4) Uani 1 1 d . . . . .
H015 H 0.4316 0.7880 0.4405 0.024 Uiso 1 1 calc R . . . .
C016 C 0.48583(17) 0.28249(16) 0.85184(14) 0.0205(4) Uani 1 1 d . . . . .
H016 H 0.4830 0.2150 0.8422 0.025 Uiso 1 1 calc R . . . .
C017 C 0.47023(18) 0.00427(16) 1.13153(14) 0.0221(4) Uani 1 1 d . . . . .
H017 H 0.4456 -0.0549 1.1581 0.026 Uiso 1 1 calc R . . . .
C018 C 0.55638(15) 0.69565(14) 0.55894(12) 0.0142(3) Uani 1 1 d . . . . .
C019 C 0.90484(16) 0.94513(16) 0.88517(13) 0.0177(4) Uani 1 1 d . . . . .
H019 H 0.9451 0.8908 0.9119 0.021 Uiso 1 1 calc R . . . .
C01A C 0.40329(16) 0.07026(15) 1.08676(13) 0.0172(4) Uani 1 1 d . . . . .
H01H H 0.3331 0.0561 1.0819 0.021 Uiso 1 1 calc R . . . .
C01B C 0.78853(17) 1.10474(16) 0.80686(14) 0.0205(4) Uani 1 1 d . . . . .
H01B H 0.7485 1.1595 0.7804 0.025 Uiso 1 1 calc R . . . .
C01C C 0.82393(17) 0.55349(16) 0.28198(14) 0.0207(4) Uani 1 1 d . . . . .
H01C H 0.8606 0.5090 0.2405 0.025 Uiso 1 1 calc R . . . .
C01D C 0.88448(15) 0.94040(15) 0.79935(12) 0.0144(3) Uani 1 1 d . . . . .
C01E C 0.15954(17) 0.44140(16) 1.21046(14) 0.0210(4) Uani 1 1 d . . . . .
H01I H 0.1214 0.4833 1.2534 0.025 Uiso 1 1 calc R . . . .
C01F C 0.80855(17) 1.10852(16) 0.89208(14) 0.0211(4) Uani 1 1 d . . . . .
H01F H 0.7826 1.1658 0.9234 0.025 Uiso 1 1 calc R . . . .
C01G C 0.39910(16) 0.92240(16) 0.37832(14) 0.0202(4) Uani 1 1 d . . . . .
H01G H 0.3284 0.9137 0.3696 0.024 Uiso 1 1 calc R . . . .
C01H C 0.54293(16) 0.17727(16) 1.05465(13) 0.0190(4) Uani 1 1 d . . . . .
H01J H 0.5677 0.2366 1.0285 0.023 Uiso 1 1 calc R . . . .
C01I C 0.11121(15) 0.04153(15) 0.69241(12) 0.0162(4) Uani 1 1 d . . . . .
C01J C 0.49096(18) 0.47970(16) 0.87844(14) 0.0230(4) Uani 1 1 d . . . . .
H01K H 0.4922 0.5478 0.8867 0.028 Uiso 1 1 calc R . . . .
C01K C 0.42766(16) 0.42396(15) 0.93835(13) 0.0182(4) Uani 1 1 d . . . . .
H01M H 0.3866 0.4535 0.9877 0.022 Uiso 1 1 calc R . . . .
C01L C 0.60443(15) 0.94861(15) 0.40518(13) 0.0167(4) Uani 1 1 d . . . . .
H01L H 0.6746 0.9582 0.4148 0.020 Uiso 1 1 calc R . . . .
C01M C 0.16748(16) -0.03970(16) 0.73325(14) 0.0191(4) Uani 1 1 d . . . . .
H01P H 0.1784 -0.0377 0.7922 0.023 Uiso 1 1 calc R . . . .
C01N C 0.86644(17) 1.02872(16) 0.93144(14) 0.0205(4) Uani 1 1 d . . . . .
H01N H 0.8798 1.0312 0.9897 0.025 Uiso 1 1 calc R . . . .
C01O C 0.73412(18) 0.61574(16) 0.26268(14) 0.0217(4) Uani 1 1 d . . . . .
H01O H 0.7096 0.6139 0.2080 0.026 Uiso 1 1 calc R . . . .
C01P C 0.13500(18) -0.04716(18) 0.56013(14) 0.0244(5) Uani 1 1 d . . . . .
H01Q H 0.1244 -0.0497 0.5012 0.029 Uiso 1 1 calc R . . . .
C01Q C 0.55216(17) 0.43695(17) 0.80687(14) 0.0230(4) Uani 1 1 d . . . . .
H01S H 0.5959 0.4754 0.7669 0.028 Uiso 1 1 calc R . . . .
C01R C 0.92997(15) 0.85001(15) 0.75737(12) 0.0157(4) Uani 1 1 d . . . . .
H01R H 0.9721 0.8035 0.7907 0.019 Uiso 1 1 calc R . . . .
C01S C 0.25115(17) 0.38118(17) 1.22818(14) 0.0220(4) Uani 1 1 d . . . . .
H01T H 0.2749 0.3811 1.2834 0.026 Uiso 1 1 calc R . . . .
C01T C 0.97480(16) 0.73160(16) 0.64533(14) 0.0203(4) Uani 1 1 d . . . . .
H01A H 0.9211 0.6894 0.6356 0.030 Uiso 1 1 calc GR . . . .
H01D H 1.0204 0.6974 0.6867 0.030 Uiso 1 1 calc GR . . . .
H01E H 1.0190 0.7460 0.5901 0.030 Uiso 1 1 calc GR . . . .
C01U C 0.45939(17) 0.67577(16) 0.70273(14) 0.0204(4) Uani 1 1 d . . . . .
H01U H 0.4473 0.6907 0.7622 0.024 Uiso 1 1 calc R . . . .
C01V C 0.02328(17) 0.25451(17) 0.84172(15) 0.0234(4) Uani 1 1 d . . . . .
H01V H -0.0170 0.2404 0.8988 0.035 Uiso 1 1 calc GR . . . .
H01W H -0.0262 0.2854 0.8020 0.035 Uiso 1 1 calc GR . . . .
H01X H 0.0757 0.2996 0.8476 0.035 Uiso 1 1 calc GR . . . .
C01W C 0.06490(15) 0.13240(16) 0.73290(13) 0.0170(4) Uani 1 1 d . . . . .
H01 H 0.0181 0.1757 0.7009 0.020 Uiso 1 1 calc R . . . .
C01X C 0.54954(17) 0.33796(17) 0.79352(14) 0.0229(4) Uani 1 1 d . . . . .
H0AA H 0.5914 0.3085 0.7445 0.027 Uiso 1 1 calc R . . . .
C01Y C 0.41676(16) 0.58897(15) 0.58550(14) 0.0205(4) Uani 1 1 d . . . . .
H01Y H 0.3754 0.5446 0.5649 0.025 Uiso 1 1 calc R . . . .
C01Z C 0.49579(16) 0.63023(15) 0.52889(13) 0.0179(4) Uani 1 1 d . . . . .
H01Z H 0.5086 0.6139 0.4697 0.022 Uiso 1 1 calc R . . . .
C020 C 0.20712(17) -0.12302(17) 0.68723(15) 0.0235(4) Uani 1 1 d . . . . .
H020 H 0.2450 -0.1781 0.7150 0.028 Uiso 1 1 calc R . . . .
C021 C 0.19178(18) -0.12652(18) 0.60080(16) 0.0263(5) Uani 1 1 d . . . . .
H021 H 0.2202 -0.1834 0.5696 0.032 Uiso 1 1 calc R . . . .
C022 C 0.39802(17) 0.61210(16) 0.67172(15) 0.0224(4) Uani 1 1 d . . . . .
H022 H 0.3430 0.5844 0.7099 0.027 Uiso 1 1 calc R . . . .
F1 F 0.0159(12) 0.6875(16) 0.9629(12) 0.027(5) Uani 0.083(4) 1 d . U P A -1
F2 F 0.1583(18) 0.8115(13) 0.9146(12) 0.021(4) Uani 0.083(4) 1 d . . P A -1
F3 F 0.1575(17) 0.5371(15) 0.9162(12) 0.023(4) Uani 0.083(4) 1 d . U P A -1
F8 F 0.1299(17) 0.6857(18) 0.8052(14) 0.017(4) Uani 0.083(4) 1 d . U P A -1
F9 F 0.1928(19) 0.6599(19) 1.0310(16) 0.022(5) Uani 0.083(4) 1 d . . P A -1
F10 F 0.3045(19) 0.665(2) 0.8836(14) 0.027(5) Uani 0.083(4) 1 d . . P A -1
Sb2 Sb 0.1624(14) 0.6750(10) 0.9161(9) 0.0150(12) Uani 0.083(4) 1 d . . P A -1

loop_
_atom_site_aniso_label
_atom_site_aniso_U_11
_atom_site_aniso_U_22
_atom_site_aniso_U_33
_atom_site_aniso_U_23
_atom_site_aniso_U_13
_atom_site_aniso_U_12
Au01 0.01204(3) 0.01530(3) 0.01182(3) -0.00234(2) -0.00398(2) -0.00258(3)
Au02 0.01506(3) 0.01766(4) 0.01309(3) -0.00203(3) -0.00454(2) -0.00382(3)
Sb03 0.01438(11) 0.0165(3) 0.0134(3) -0.0041(2) -0.00273(16) 0.00124(19)
Sb04 0.01532(6) 0.01837(6) 0.01344(6) -0.00113(5) -0.00309(4) -0.00395(5)
P005 0.0124(2) 0.0148(2) 0.0122(2) -0.00058(17) -0.00323(16) -0.00276(18)
P006 0.0122(2) 0.0131(2) 0.0118(2) -0.00122(17) -0.00420(16) -0.00155(17)
F007 0.0279(7) 0.0336(8) 0.0140(6) -0.0038(5) -0.0042(5) 0.0033(6)
F008 0.0522(9) 0.0341(8) 0.0160(6) 0.0011(6) -0.0115(6) -0.0084(7)
O009 0.0206(7) 0.0185(7) 0.0167(7) 0.0013(5) -0.0111(5) -0.0044(6)
O00A 0.0278(8) 0.0193(7) 0.0194(7) 0.0011(6) -0.0137(6) -0.0061(6)
F00B 0.0367(12) 0.0253(10) 0.0237(11) -0.0029(8) -0.0170(9) 0.0044(9)
F00C 0.0451(13) 0.0184(9) 0.0329(12) -0.0102(8) -0.0111(9) 0.0055(8)
F00D 0.0238(8) 0.0433(12) 0.0288(9) -0.0046(8) 0.0024(6) -0.0099(8)
F00E 0.0634(11) 0.0320(8) 0.0395(9) 0.0115(7) -0.0256(8) -0.0269(8)
F00F 0.0311(8) 0.0544(10) 0.0347(9) -0.0003(7) -0.0081(6) 0.0206(7)
N00G 0.0109(7) 0.0204(8) 0.0145(7) -0.0023(6) -0.0032(5) -0.0022(6)
F00H 0.0350(12) 0.0430(12) 0.0298(10) -0.0056(8) -0.0217(11) -0.0025(12)
F00I 0.0400(12) 0.0206(8) 0.0311(9) -0.0080(6) -0.0128(8) 0.0110(7)
F00J 0.0793(13) 0.0468(10) 0.0431(10) 0.0118(8) -0.0255(9) -0.0460(10)
N00K 0.0141(7) 0.0219(9) 0.0149(8) -0.0019(6) -0.0037(6) -0.0031(6)
F00L 0.0299(12) 0.0590(17) 0.0345(14) -0.0066(11) 0.0101(9) -0.0156(11)
C00M 0.0183(9) 0.0179(9) 0.0160(9) -0.0013(7) -0.0046(7) 0.0029(8)
C00N 0.0148(8) 0.0141(9) 0.0141(8) -0.0026(7) -0.0033(6) -0.0030(7)
F00O 0.0295(8) 0.0842(14) 0.0280(8) -0.0046(8) 0.0036(6) 0.0222(9)
C00P 0.0159(9) 0.0155(9) 0.0264(11) 0.0024(8) -0.0021(7) -0.0023(7)
C00Q 0.0135(8) 0.0152(9) 0.0138(8) -0.0029(7) -0.0039(6) -0.0010(7)
C00R 0.0180(9) 0.0207(10) 0.0191(10) -0.0050(8) -0.0077(7) 0.0021(8)
C00S 0.0165(9) 0.0223(10) 0.0184(9) -0.0008(8) -0.0057(7) -0.0001(8)
C00T 0.0145(9) 0.0290(11) 0.0162(9) -0.0023(8) -0.0011(7) -0.0066(8)
C00U 0.0148(8) 0.0158(9) 0.0124(8) -0.0013(7) -0.0039(6) -0.0010(7)
C00V 0.0195(10) 0.0201(10) 0.0265(11) -0.0054(8) -0.0056(8) 0.0016(8)
C00W 0.0160(9) 0.0212(10) 0.0154(9) -0.0003(7) -0.0035(7) -0.0015(8)
C00X 0.0141(8) 0.0147(9) 0.0133(8) -0.0001(6) -0.0011(6) -0.0037(7)
C00Y 0.0242(10) 0.0233(11) 0.0170(10) -0.0026(8) -0.0036(8) 0.0075(9)
C00Z 0.0180(9) 0.0224(10) 0.0168(9) -0.0028(8) -0.0055(7) -0.0026(8)
C010 0.0204(10) 0.0222(10) 0.0166(9) -0.0047(8) -0.0066(7) 0.0015(8)
C011 0.0139(8) 0.0183(9) 0.0133(8) 0.0002(7) -0.0027(6) -0.0011(7)
C012 0.0189(10) 0.0191(10) 0.0256(11) -0.0012(8) -0.0021(8) 0.0016(8)
C013 0.0176(9) 0.0280(12) 0.0222(10) -0.0024(8) -0.0077(8) 0.0007(8)
C014 0.0167(9) 0.0165(9) 0.0160(9) -0.0008(7) -0.0045(7) -0.0035(7)
C015 0.0185(9) 0.0174(10) 0.0264(11) 0.0033(8) -0.0102(8) -0.0042(8)
C016 0.0229(10) 0.0172(10) 0.0197(10) -0.0011(8) 0.0022(8) -0.0007(8)
C017 0.0259(11) 0.0188(10) 0.0196(10) 0.0013(8) -0.0005(8) 0.0007(8)
C018 0.0130(8) 0.0128(8) 0.0172(9) 0.0007(7) -0.0041(6) -0.0013(7)
C019 0.0162(9) 0.0215(10) 0.0160(9) -0.0024(7) -0.0032(7) -0.0024(8)
C01A 0.0179(9) 0.0176(9) 0.0152(9) -0.0004(7) -0.0002(7) -0.0018(7)
C01B 0.0201(10) 0.0169(10) 0.0245(11) -0.0017(8) -0.0032(8) -0.0019(8)
C01C 0.0193(10) 0.0220(10) 0.0204(10) -0.0070(8) 0.0020(7) -0.0031(8)
C01D 0.0114(8) 0.0166(9) 0.0151(9) -0.0024(7) -0.0013(6) -0.0015(7)
C01E 0.0222(10) 0.0189(10) 0.0216(10) -0.0065(8) 0.0013(8) -0.0030(8)
C01F 0.0199(10) 0.0194(10) 0.0246(11) -0.0076(8) -0.0001(8) -0.0041(8)
C01G 0.0160(9) 0.0207(10) 0.0256(11) 0.0010(8) -0.0086(8) -0.0033(8)
C01H 0.0181(9) 0.0194(10) 0.0206(10) 0.0006(8) -0.0051(7) -0.0041(8)
C01I 0.0129(8) 0.0224(10) 0.0143(9) -0.0017(7) -0.0021(6) -0.0056(7)
C01J 0.0286(11) 0.0186(10) 0.0230(11) 0.0013(8) -0.0035(8) -0.0090(9)
C01K 0.0212(10) 0.0180(10) 0.0159(9) -0.0010(7) -0.0032(7) -0.0036(8)
C01L 0.0133(8) 0.0173(9) 0.0196(9) -0.0010(7) -0.0024(7) -0.0017(7)
C01M 0.0169(9) 0.0216(10) 0.0197(10) -0.0013(8) -0.0029(7) -0.0048(8)
C01N 0.0221(10) 0.0239(11) 0.0162(9) -0.0061(8) -0.0020(7) -0.0039(8)
C01O 0.0272(11) 0.0239(11) 0.0150(9) -0.0057(8) -0.0056(8) -0.0012(9)
C01P 0.0219(10) 0.0341(13) 0.0196(10) -0.0094(9) 0.0005(8) -0.0110(9)
C01Q 0.0216(10) 0.0263(11) 0.0205(10) 0.0065(8) -0.0004(8) -0.0069(9)
C01R 0.0121(8) 0.0209(10) 0.0141(9) -0.0025(7) -0.0037(6) 0.0007(7)
C01S 0.0236(10) 0.0281(11) 0.0158(9) -0.0057(8) -0.0037(8) -0.0048(9)
C01T 0.0189(9) 0.0227(10) 0.0193(10) -0.0078(8) -0.0040(7) 0.0023(8)
C01U 0.0216(10) 0.0224(10) 0.0167(9) 0.0013(8) -0.0013(7) -0.0039(8)
C01V 0.0218(10) 0.0241(11) 0.0255(11) -0.0093(9) -0.0046(8) -0.0010(9)
C01W 0.0140(8) 0.0241(10) 0.0139(9) -0.0019(7) -0.0042(6) -0.0027(8)
C01X 0.0206(10) 0.0266(11) 0.0189(10) -0.0003(8) 0.0032(8) -0.0004(9)
C01Y 0.0185(9) 0.0136(9) 0.0310(11) 0.0008(8) -0.0077(8) -0.0039(8)
C01Z 0.0188(9) 0.0158(9) 0.0207(10) -0.0033(7) -0.0078(7) -0.0007(7)
C020 0.0201(10) 0.0187(10) 0.0317(12) -0.0001(9) -0.0013(8) -0.0062(8)
C021 0.0239(11) 0.0257(12) 0.0311(12) -0.0105(9) 0.0026(9) -0.0117(9)
C022 0.0174(9) 0.0208(10) 0.0284(11) 0.0034(8) -0.0010(8) -0.0049(8)
F1 0.011(6) 0.043(9) 0.030(8) -0.015(6) 0.007(5) -0.014(6)
F2 0.040(12) 0.008(7) 0.012(8) 0.003(6) 0.003(7) -0.006(7)
F3 0.024(4) 0.023(4) 0.023(4) -0.0010(10) -0.0031(11) -0.0029(11)
F8 0.021(8) 0.019(7) 0.012(7) -0.002(6) -0.009(6) 0.002(6)
F9 0.033(12) 0.021(9) 0.018(9) -0.005(7) -0.020(10) -0.002(10)
F10 0.020(9) 0.048(16) 0.014(10) -0.008(9) 0.001(7) -0.007(10)
Sb2 0.0196(19) 0.014(3) 0.0119(17) 0.0036(15) -0.0047(12) -0.004(2)

loop_
_atom_type_symbol
_atom_type_description
_atom_type_scat_dispersion_real
_atom_type_scat_dispersion_imag
_atom_type_scat_source
C C 0.0033 0.0016 'International Tables Vol C Tables 4.2.6.8 and 6.1.1.4'
H H 0.0000 0.0000 'International Tables Vol C Tables 4.2.6.8 and 6.1.1.4'
Au Au -2.0133 8.8022 'International Tables Vol C Tables 4.2.6.8 and 6.1.1.4'
F F 0.0171 0.0103 'International Tables Vol C Tables 4.2.6.8 and 6.1.1.4'
N N 0.0061 0.0033 'International Tables Vol C Tables 4.2.6.8 and 6.1.1.4'
O O 0.0106 0.0060 'International Tables Vol C Tables 4.2.6.8 and 6.1.1.4'
P P 0.1023 0.0942 'International Tables Vol C Tables 4.2.6.8 and 6.1.1.4'
Sb Sb -0.5866 1.5461 'International Tables Vol C Tables 4.2.6.8 and 6.1.1.4'

loop_
_geom_angle_atom_site_label_1
_geom_angle_atom_site_label_2
_geom_angle_atom_site_label_3
_geom_angle
O009 Au01 P006 177.14(4)
O00A Au02 P005 177.34(4)
F00B Sb03 F1 72.1(6)
F00B Sb03 F2 86.2(6)
F00B Sb03 F8 16.8(6)
F00C Sb03 F00B 88.82(10)
F00C Sb03 F1 66.0(6)
F00C Sb03 F2 19.2(5)
F00C Sb03 F8 88.4(7)
F00D Sb03 F00B 90.75(11)
F00D Sb03 F00C 89.80(10)
F00D Sb03 F00H 90.50(11)
F00D Sb03 F00I 90.11(11)
F00D Sb03 F00L 179.21(13)
F00D Sb03 F1 30.7(7)
F00D Sb03 F2 108.9(6)
F00D Sb03 F8 107.6(6)
F00H Sb03 F00B 178.29(14)
F00H Sb03 F00C 90.01(12)
F00H Sb03 F1 108.6(5)
F00H Sb03 F2 92.3(6)
F00H Sb03 F8 161.8(6)
F00I Sb03 F00B 88.89(10)
F00I Sb03 F00C 177.71(12)
F00I Sb03 F00H 92.28(11)
F00I Sb03 F00L 90.67(12)
F00I Sb03 F1 113.1(6)
F00I Sb03 F2 160.4(6)
F00I Sb03 F8 89.5(7)
F00L Sb03 F00B 89.32(11)
F00L Sb03 F00C 89.42(12)
F00L Sb03 F00H 89.41(13)
F00L Sb03 F1 148.8(7)
F00L Sb03 F2 70.3(6)
F00L Sb03 F8 72.5(6)
F1 Sb03 F2 83.3(8)
F1 Sb03 F8 87.2(8)
F3 Sb03 F00B 83.0(6)
F3 Sb03 F00C 158.8(7)
F3 Sb03 F00D 70.8(7)
F3 Sb03 F00H 98.5(6)
F3 Sb03 F00I 20.3(7)
F3 Sb03 F00L 110.0(7)
F3 Sb03 F1 92.8(8)
F3 Sb03 F2 169.2(9)
F3 Sb03 F8 89.3(9)
F3 Sb03 F9 100.4(11)
F3 Sb03 F10 100.0(11)
F8 Sb03 F2 80.5(9)
F9 Sb03 F00B 162.3(8)
F9 Sb03 F00C 81.8(8)
F9 Sb03 F00D 74.3(9)
F9 Sb03 F00H 18.3(8)
F9 Sb03 F00I 100.4(8)
F9 Sb03 F00L 105.5(8)
F9 Sb03 F1 90.3(9)
F9 Sb03 F2 89.7(10)
F9 Sb03 F8 170.1(11)
F9 Sb03 F10 90.8(10)
F10 Sb03 F00B 105.9(7)
F10 Sb03 F00C 101.1(9)
F10 Sb03 F00D 160.1(8)
F10 Sb03 F00H 73.1(7)
F10 Sb03 F00I 79.6(9)
F10 Sb03 F00L 20.3(7)
F10 Sb03 F1 166.7(10)
F10 Sb03 F2 83.5(10)
F10 Sb03 F8 89.5(8)
F007 Sb04 F008 177.91(6)
F007 Sb04 F00F 89.69(6)
F00E Sb04 F007 91.23(6)
F00E Sb04 F008 90.02(6)
F00E Sb04 F00F 90.90(8)
F00E Sb04 F00J 179.02(7)
F00E Sb04 F00O 89.55(8)
F00F Sb04 F008 88.62(7)
F00J Sb04 F007 89.73(7)
F00J Sb04 F008 89.03(7)
F00J Sb04 F00F 89.30(8)
F00J Sb04 F00O 90.25(9)
F00O Sb04 F007 90.60(6)
F00O Sb04 F008 91.08(7)
F00O Sb04 F00F 179.46(8)
C00U P005 Au02 113.18(7)
C00U P005 C00X 106.15(9)
C00X P005 Au02 112.60(6)
C011 P005 Au02 110.90(6)
C011 P005 C00U 105.84(9)
C011 P005 C00X 107.75(9)
C00N P006 Au01 111.76(6)
C00N P006 C00Q 107.17(9)
C00Q P006 Au01 112.74(6)
C018 P006 Au01 111.62(6)
C018 P006 C00N 108.19(9)
C018 P006 C00Q 105.00(9)
N00G O009 Au01 118.03(11)
N00K O00A Au02 118.52(12)
F8 F00B Sb03 90(2)
F8 F00B Sb2 86(2)
Sb2 F00B Sb03 6.3(5)
F2 F00C Sb03 94.9(17)
F2 F00C Sb2 91.2(17)
Sb2 F00C Sb03 5.2(5)
Sb03 F00D Sb2 6.2(4)
F1 F00D Sb03 76.7(8)
F1 F00D Sb2 70.5(9)
O009 N00G C01T 115.74(15)
C01R N00G O009 121.60(17)
C01R N00G C01T 122.54(17)
Sb03 F00H Sb2 5.7(5)
F9 F00H Sb03 69(2)
F9 F00H Sb2 69(2)
Sb03 F00I Sb2 4.5(4)
F3 F00I Sb03 66.1(18)
F3 F00I Sb2 67.6(18)
O00A N00K C01V 115.78(16)
C01W N00K O00A 121.71(17)
C01W N00K C01V 122.39(18)
F10 F00L Sb03 74(2)
F10 F00L Sb2 80(2)
Sb2 F00L Sb03 6.8(4)
C00P C00M H00M 120.0
C01G C00M H00M 120.0
C01G C00M C00P 119.93(19)
C00R C00N P006 117.80(14)
C010 C00N P006 122.54(15)
C010 C00N C00R 119.66(18)
C00M C00P H00P 120.0
C00M C00P C01L 119.93(19)
C01L C00P H00P 120.0
C015 C00Q P006 121.68(16)
C01L C00Q P006 119.02(14)
C01L C00Q C015 119.30(18)
C00N C00R H00R 119.9
C00V C00R C00N 120.24(19)
C00V C00R H00R 119.9
C00X C00S H00S 120.0
C012 C00S H00S 120.0
C012 C00S C00X 119.98(19)
C01I C00T H00T 119.7
C01P C00T H00T 119.7
C01P C00T C01I 120.6(2)
C01A C00U P005 118.36(15)
C01A C00U C01H 119.87(18)
C01H C00U P005 121.66(15)
C00R C00V H00V 120.1
C01C C00V C00R 119.9(2)
C01C C00V H00V 120.1
C01B C00W H00W 120.1
C01B C00W C01D 119.81(19)
C01D C00W H00W 120.1
C00S C00X P005 117.88(15)
C00Z C00X P005 122.29(15)
C00Z C00X C00S 119.83(18)
C013 C00Y H00Y 120.1
C013 C00Y C017 119.8(2)
C017 C00Y H00Y 120.1
C00X C00Z H00Z 120.0
C01S C00Z C00X 119.94(19)
C01S C00Z H00Z 120.0
C00N C010 H010 120.1
C01O C010 C00N 119.89(19)
C01O C010 H010 120.1
C016 C011 P005 117.24(16)
C01K C011 P005 123.06(15)
C01K C011 C016 119.69(19)
C00S C012 H012 120.2
C01E C012 C00S 119.6(2)
C01E C012 H012 120.2
C00Y C013 H013 119.7
C00Y C013 C01H 120.5(2)
C01H C013 H013 119.7
C018 C014 H014 119.8
C01U C014 H014 119.8
C01U C014 C018 120.48(18)
C00Q C015 H015 120.0
C01G C015 C00Q 120.0(2)
C01G C015 H015 120.0
C011 C016 H016 119.8
C01X C016 C011 120.5(2)
C01X C016 H016 119.8
C00Y C017 H017 119.8
C01A C017 C00Y 120.5(2)
C01A C017 H017 119.8
C014 C018 P006 118.08(15)
C01Z C018 P006 122.28(15)
C01Z C018 C014 119.31(18)
C01D C019 H019 119.8
C01N C019 H019 119.8
C01N C019 C01D 120.50(19)
C00U C01A H01H 120.0
C017 C01A C00U 119.91(19)
C017 C01A H01H 120.0
C00W C01B H01B 119.7
C00W C01B C01F 120.6(2)
C01F C01B H01B 119.7
C00V C01C H01C 119.9
C00V C01C C01O 120.29(19)
C01O C01C H01C 119.9
C00W C01D C01R 125.33(18)
C019 C01D C00W 119.19(18)
C019 C01D C01R 115.45(17)
C012 C01E H01I 119.6
C01S C01E C012 120.71(19)
C01S C01E H01I 119.6
C01B C01F H01F 119.9
C01N C01F C01B 120.15(19)
C01N C01F H01F 119.9
C00M C01G C015 120.46(19)
C00M C01G H01G 119.8
C015 C01G H01G 119.8
C00U C01H H01J 120.3
C013 C01H C00U 119.4(2)
C013 C01H H01J 120.3
C00T C01I C01W 115.44(18)
C01M C01I C00T 119.04(19)
C01M C01I C01W 125.48(18)
C01K C01J H01K 119.6
C01Q C01J H01K 119.6
C01Q C01J C01K 120.7(2)
C011 C01K C01J 119.38(19)
C011 C01K H01M 120.3
C01J C01K H01M 120.3
C00P C01L H01L 119.8
C00Q C01L C00P 120.38(18)
C00Q C01L H01L 119.8
C01I C01M H01P 120.1
C020 C01M C01I 119.8(2)
C020 C01M H01P 120.1
C019 C01N H01N 120.1
C01F C01N C019 119.75(19)
C01F C01N H01N 120.1
C010 C01O H01O 120.0
C01C C01O C010 120.08(19)
C01C C01O H01O 120.0
C00T C01P H01Q 120.1
C021 C01P C00T 119.8(2)
C021 C01P H01Q 120.1
C01J C01Q H01S 120.0
C01J C01Q C01X 120.0(2)
C01X C01Q H01S 120.0
N00G C01R C01D 128.53(18)
N00G C01R H01R 115.7
C01D C01R H01R 115.7
C00Z C01S H01T 120.1
C01E C01S C00Z 119.87(19)
C01E C01S H01T 120.1
N00G C01T H01A 109.5
N00G C01T H01D 109.5
N00G C01T H01E 109.5
H01A C01T H01D 109.5
H01A C01T H01E 109.5
H01D C01T H01E 109.5
C014 C01U H01U 120.1
C014 C01U C022 119.7(2)
C022 C01U H01U 120.1
N00K C01V H01V 109.5
N00K C01V H01W 109.5
N00K C01V H01X 109.5
H01V C01V H01W 109.5
H01V C01V H01X 109.5
H01W C01V H01X 109.5
N00K C01W C01I 128.27(19)
N00K C01W H01 115.9
C01I C01W H01 115.9
C016 C01X C01Q 119.7(2)
C016 C01X H0AA 120.2
C01Q C01X H0AA 120.2
C01Z C01Y H01Y 119.8
C022 C01Y H01Y 119.8
C022 C01Y C01Z 120.30(19)
C018 C01Z H01Z 120.0
C01Y C01Z C018 119.94(19)
C01Y C01Z H01Z 120.0
C01M C020 H020 119.7
C01M C020 C021 120.5(2)
C021 C020 H020 119.7
C01P C021 C020 120.1(2)
C01P C021 H021 119.9
C020 C021 H021 119.9
C01U C022 H022 119.9
C01Y C022 C01U 120.2(2)
C01Y C022 H022 119.9
F00D F1 Sb03 72.6(10)
F00D F1 Sb2 79.6(10)
Sb2 F1 Sb03 7.0(4)
F00C F2 Sb03 65.8(15)
F00C F2 Sb2 67.3(16)
Sb2 F2 Sb03 3.7(5)
Sb03 F3 Sb2 4.6(5)
F00I F3 Sb03 93.5(19)
F00I F3 Sb2 93.9(19)
F00B F8 Sb03 74(2)
F00B F8 Sb2 75(2)
Sb2 F8 Sb03 5.6(5)
Sb03 F9 Sb2 6.1(5)
F00H F9 Sb03 93(3)
F00H F9 Sb2 94(3)
F00L F10 Sb03 86(2)
F00L F10 Sb2 79(2)
Sb2 F10 Sb03 7.4(4)
F00B Sb2 F00D 90.9(8)
F00B Sb2 F00H 169.7(9)
F00B Sb2 F00I 86.9(7)
F00B Sb2 F00L 95.9(7)
F00B Sb2 F1 75.0(9)
F00B Sb2 F2 96.0(9)
F00B Sb2 F3 81.3(9)
F00B Sb2 F8 18.2(7)
F00B Sb2 F9 160.0(13)
F00B Sb2 F10 111.3(11)
F00C Sb2 F00B 98.3(7)
F00C Sb2 F00D 91.4(7)
F00C Sb2 F00H 90.7(8)
F00C Sb2 F00I 171.9(8)
F00C Sb2 F00L 97.8(8)
F00C Sb2 F1 69.5(8)
F00C Sb2 F2 21.4(6)
F00C Sb2 F3 156.3(12)
F00C Sb2 F8 98.5(10)
F00C Sb2 F9 82.8(10)
F00C Sb2 F10 108.2(13)
F00D Sb2 F00H 83.8(5)
F00D Sb2 F00I 82.3(6)
F00H Sb2 F00I 83.6(5)
F00L Sb2 F00D 167.6(8)
F00L Sb2 F00H 87.8(8)
F00L Sb2 F00I 87.7(6)
F00L Sb2 F1 162.6(9)
F00L Sb2 F2 76.8(9)
F00L Sb2 F3 105.8(9)
F00L Sb2 F8 77.9(8)
F00L Sb2 F9 103.7(12)
F00L Sb2 F10 20.9(8)
F1 Sb2 F00D 29.8(7)
F1 Sb2 F00H 103.8(9)
F1 Sb2 F00I 106.3(10)
F1 Sb2 F3 87.8(11)
F2 Sb2 F00D 112.8(10)
F2 Sb2 F00H 94.3(10)
F2 Sb2 F00I 164.5(12)
F2 Sb2 F1 89.2(11)
F2 Sb2 F3 176.3(14)
F2 Sb2 F9 92.1(13)
F3 Sb2 F00D 65.0(8)
F3 Sb2 F00H 88.4(7)
F3 Sb2 F00I 18.5(6)
F8 Sb2 F00D 109.0(12)
F8 Sb2 F00H 163.9(12)
F8 Sb2 F00I 88.4(10)
F8 Sb2 F1 91.9(11)
F8 Sb2 F2 89.7(11)
F8 Sb2 F3 88.4(12)
F8 Sb2 F9 177.8(15)
F9 Sb2 F00D 69.1(9)
F9 Sb2 F00H 17.0(7)
F9 Sb2 F00I 90.2(9)
F9 Sb2 F1 86.9(11)
F9 Sb2 F3 89.7(11)
F10 Sb2 F00D 147.0(12)
F10 Sb2 F00H 70.1(9)
F10 Sb2 F00I 75.2(11)
F10 Sb2 F1 173.7(13)
F10 Sb2 F2 89.6(13)
F10 Sb2 F3 93.7(12)
F10 Sb2 F8 94.3(11)
F10 Sb2 F9 86.9(12)

loop_
_geom_bond_atom_site_label_1
_geom_bond_atom_site_label_2
_geom_bond_distance
Au01 P006 2.2215(5)
Au01 O009 2.0676(13)
Au02 P005 2.2192(5)
Au02 O00A 2.0761(14)
Sb03 F00B 1.884(2)
Sb03 F00C 1.878(2)
Sb03 F00D 1.867(2)
Sb03 F00H 1.871(3)
Sb03 F00I 1.8674(19)
Sb03 F00L 1.869(3)
Sb03 F1 1.904(15)
Sb03 F2 2.051(18)
Sb03 F3 1.711(19)
Sb03 F8 1.97(2)
Sb03 F9 1.75(2)
Sb03 F10 1.80(2)
Sb04 F007 1.8695(12)
Sb04 F008 1.8776(13)
Sb04 F00E 1.8652(14)
Sb04 F00F 1.8724(14)
Sb04 F00J 1.8654(15)
Sb04 F00O 1.8658(15)
P005 C00U 1.8068(19)
P005 C00X 1.8080(19)
P005 C011 1.807(2)
P006 C00N 1.8086(19)
P006 C00Q 1.8115(19)
P006 C018 1.808(2)
O009 N00G 1.344(2)
O00A N00K 1.337(2)
F00B F8 0.57(2)
F00B Sb2 1.767(17)
F00C F2 0.678(19)
F00C Sb2 1.713(15)
F00D F1 1.00(2)
F00D Sb2 1.973(16)
N00G C01R 1.293(2)
N00G C01T 1.468(3)
F00H F9 0.59(2)
F00H Sb2 2.003(16)
F00I F3 0.65(2)
F00I Sb2 2.041(14)
N00K C01V 1.468(3)
N00K C01W 1.292(2)
F00L F10 0.65(2)
F00L Sb2 1.785(16)
C00M H00M 0.9500
C00M C00P 1.386(3)
C00M C01G 1.381(3)
C00N C00R 1.394(3)
C00N C010 1.392(3)
C00P H00P 0.9500
C00P C01L 1.390(3)
C00Q C015 1.398(3)
C00Q C01L 1.387(3)
C00R H00R 0.9500
C00R C00V 1.390(3)
C00S H00S 0.9500
C00S C00X 1.396(3)
C00S C012 1.393(3)
C00T H00T 0.9500
C00T C01I 1.405(3)
C00T C01P 1.388(3)
C00U C01A 1.391(3)
C00U C01H 1.401(3)
C00V H00V 0.9500
C00V C01C 1.384(3)
C00W H00W 0.9500
C00W C01B 1.387(3)
C00W C01D 1.404(3)
C00X C00Z 1.394(3)
C00Y H00Y 0.9500
C00Y C013 1.380(3)
C00Y C017 1.392(3)
C00Z H00Z 0.9500
C00Z C01S 1.391(3)
C010 H010 0.9500
C010 C01O 1.392(3)
C011 C016 1.405(3)
C011 C01K 1.384(3)
C012 H012 0.9500
C012 C01E 1.386(3)
C013 H013 0.9500
C013 C01H 1.388(3)
C014 H014 0.9500
C014 C018 1.398(3)
C014 C01U 1.382(3)
C015 H015 0.9500
C015 C01G 1.385(3)
C016 H016 0.9500
C016 C01X 1.380(3)
C017 H017 0.9500
C017 C01A 1.379(3)
C018 C01Z 1.395(3)
C019 H019 0.9500
C019 C01D 1.404(3)
C019 C01N 1.391(3)
C01A H01H 0.9500
C01B H01B 0.9500
C01B C01F 1.391(3)
C01C H01C 0.9500
C01C C01O 1.387(3)
C01D C01R 1.453(3)
C01E H01I 0.9500
C01E C01S 1.385(3)
C01F H01F 0.9500
C01F C01N 1.389(3)
C01G H01G 0.9500
C01H H01J 0.9500
C01I C01M 1.403(3)
C01I C01W 1.450(3)
C01J H01K 0.9500
C01J C01K 1.393(3)
C01J C01Q 1.385(3)
C01K H01M 0.9500
C01L H01L 0.9500
C01M H01P 0.9500
C01M C020 1.389(3)
C01N H01N 0.9500
C01O H01O 0.9500
C01P H01Q 0.9500
C01P C021 1.387(3)
C01Q H01S 0.9500
C01Q C01X 1.387(3)
C01R H01R 0.9500
C01S H01T 0.9500
C01T H01A 0.9800
C01T H01D 0.9800
C01T H01E 0.9800
C01U H01U 0.9500
C01U C022 1.391(3)
C01V H01V 0.9800
C01V H01W 0.9800
C01V H01X 0.9800
C01W H01 0.9500
C01X H0AA 0.9500
C01Y H01Y 0.9500
C01Y C01Z 1.388(3)
C01Y C022 1.382(3)
C01Z H01Z 0.9500
C020 H020 0.9500
C020 C021 1.392(3)
C021 H021 0.9500
C022 H022 0.9500
F1 Sb2 1.89(2)
F2 Sb2 1.86(2)
F3 Sb2 1.89(2)
F8 Sb2 1.82(3)
F9 Sb2 1.87(3)
F10 Sb2 1.79(3)

loop_
_geom_torsion_atom_site_label_1
_geom_torsion_atom_site_label_2
_geom_torsion_atom_site_label_3
_geom_torsion_atom_site_label_4
_geom_torsion
Au01 P006 C00N C00R 38.26(18)
Au01 P006 C00N C010 -142.62(16)
Au01 P006 C00Q C015 -150.23(15)
Au01 P006 C00Q C01L 30.08(17)
Au01 P006 C018 C014 23.79(17)
Au01 P006 C018 C01Z -162.83(14)
Au01 O009 N00G C01R -136.48(16)
Au01 O009 N00G C01T 47.24(19)
Au02 P005 C00U C01A -38.78(17)
Au02 P005 C00U C01H 145.11(15)
Au02 P005 C00X C00S -41.44(17)
Au02 P005 C00X C00Z 139.19(15)
Au02 P005 C011 C016 -54.57(17)
Au02 P005 C011 C01K 124.38(15)
Au02 O00A N00K C01V -42.3(2)
Au02 O00A N00K C01W 141.68(16)
Sb03 F00B F8 Sb2 -5.4(5)
Sb03 F00B Sb2 F00C -148(6)
Sb03 F00B Sb2 F00D -56(5)
Sb03 F00B Sb2 F00H 2.8(6)
Sb03 F00B Sb2 F00I 26(5)
Sb03 F00B Sb2 F00L 113(5)
Sb03 F00B Sb2 F1 -82(5)
Sb03 F00B Sb2 F2 -169(6)
Sb03 F00B Sb2 F3 8(5)
Sb03 F00B Sb2 F8 120(6)
Sb03 F00B Sb2 F9 -56(5)
Sb03 F00B Sb2 F10 99(5)
Sb03 F00C F2 Sb2 3.7(6)
Sb03 F00C Sb2 F00B 140(8)
Sb03 F00C Sb2 F00D 49(7)
Sb03 F00C Sb2 F00H -35(7)
Sb03 F00C Sb2 F00L -123(8)
Sb03 F00C Sb2 F1 69(7)
Sb03 F00C Sb2 F2 -135(8)
Sb03 F00C Sb2 F3 52(6)
Sb03 F00C Sb2 F8 158(8)
Sb03 F00C Sb2 F9 -20(7)
Sb03 F00C Sb2 F10 -105(8)
Sb03 F00D F1 Sb2 -0.2(6)
Sb03 F00H F9 Sb2 -6.1(5)
Sb03 F00I F3 Sb2 4.6(5)
Sb03 F00L F10 Sb2 -2.2(7)
Sb03 F00L Sb2 F00B -121(6)
Sb03 F00L Sb2 F00C 140(6)
Sb03 F00L Sb2 F00D 2.3(5)
Sb03 F00L Sb2 F00H 49(5)
Sb03 F00L Sb2 F00I -34(5)
Sb03 F00L Sb2 F1 -178(9)
Sb03 F00L Sb2 F2 144(6)
Sb03 F00L Sb2 F3 -38(5)
Sb03 F00L Sb2 F8 -123(6)
Sb03 F00L Sb2 F9 55(5)
Sb03 F00L Sb2 F10 18(6)
Sb03 F1 Sb2 F00B 118(5)
Sb03 F1 Sb2 F00C -137(5)
Sb03 F1 Sb2 F00D -2(5)
Sb03 F1 Sb2 F00H -51(4)
Sb03 F1 Sb2 F00I 36(4)
Sb03 F1 Sb2 F00L 178(9)
Sb03 F1 Sb2 F2 -145(5)
Sb03 F1 Sb2 F3 37(4)
Sb03 F1 Sb2 F8 125(5)
Sb03 F1 Sb2 F9 -53(5)
Sb03 F2 Sb2 F00B 163(9)
Sb03 F2 Sb2 F00C 65(9)
Sb03 F2 Sb2 F00D 69(8)
Sb03 F2 Sb2 F00H -16(8)
Sb03 F2 Sb2 F00I -97(11)
Sb03 F2 Sb2 F00L -102(9)
Sb03 F2 Sb2 F1 88(9)
Sb03 F2 Sb2 F8 -180(100)
Sb03 F2 Sb2 F9 1(8)
Sb03 F2 Sb2 F10 -86(9)
Sb03 F3 Sb2 F00B -168(7)
Sb03 F3 Sb2 F00C -77(6)
Sb03 F3 Sb2 F00D -72(7)
Sb03 F3 Sb2 F00H 11(6)
Sb03 F3 Sb2 F00I 86(7)
Sb03 F3 Sb2 F00L 99(7)
Sb03 F3 Sb2 F1 -92(7)
Sb03 F3 Sb2 F8 176(7)
Sb03 F3 Sb2 F9 -5(6)
Sb03 F3 Sb2 F10 81(7)
Sb03 F8 Sb2 F00B -70(6)
Sb03 F8 Sb2 F00C -160(7)
Sb03 F8 Sb2 F00D -66(6)
Sb03 F8 Sb2 F00H 75(6)
Sb03 F8 Sb2 F00I 15(5)
Sb03 F8 Sb2 F00L 103(6)
Sb03 F8 Sb2 F1 -91(6)
Sb03 F8 Sb2 F2 180(100)
Sb03 F8 Sb2 F3 -3(5)
Sb03 F8 Sb2 F10 90(6)
Sb03 F9 Sb2 F00B 67(6)
Sb03 F9 Sb2 F00C 162(6)
Sb03 F9 Sb2 F00D 67(5)
Sb03 F9 Sb2 F00H -81(6)
Sb03 F9 Sb2 F00I -14(5)
Sb03 F9 Sb2 F00L -102(5)
Sb03 F9 Sb2 F1 92(5)
Sb03 F9 Sb2 F2 -179(6)
Sb03 F9 Sb2 F3 4(5)
Sb03 F9 Sb2 F10 -90(5)
Sb03 F10 Sb2 F00B -118(5)
Sb03 F10 Sb2 F00C 135(5)
Sb03 F10 Sb2 F00D 11(3)
Sb03 F10 Sb2 F00H 51(4)
Sb03 F10 Sb2 F00I -38(4)
Sb03 F10 Sb2 F00L -163(5)
Sb03 F10 Sb2 F2 145(5)
Sb03 F10 Sb2 F3 -36(4)
Sb03 F10 Sb2 F8 -125(5)
Sb03 F10 Sb2 F9 53(4)
P005 C00U C01A C017 -175.07(16)
P005 C00U C01H C013 175.70(16)
P005 C00X C00Z C01S 178.48(17)
P005 C011 C016 C01X -179.65(16)
P005 C011 C01K C01J -179.31(16)
P006 C00N C00R C00V 178.83(17)
P006 C00N C010 C01O -178.75(17)
P006 C00Q C015 C01G -178.76(16)
P006 C00Q C01L C00P 178.62(16)
P006 C018 C01Z C01Y -171.98(15)
O009 N00G C01R C01D 1.7(3)
O00A N00K C01W C01I -1.6(3)
F00B Sb03 F00C F2 -81.9(19)
F00B Sb03 F00C Sb2 -37(7)
F00B Sb03 F00D F1 -51.2(9)
F00B Sb03 F00D Sb2 -53(5)
F00B Sb03 F00I F3 -72.7(18)
F00B Sb03 F00I Sb2 35(7)
F00B Sb03 F00L F10 -145(3)
F00B Sb03 F00L Sb2 53(5)
F00B Sb03 F3 F00I 106.0(17)
F00B Sb03 F3 Sb2 12(7)
F00B Sb03 F9 F00H -174.7(5)
F00B Sb03 F9 Sb2 -76(6)
F00B Sb03 F10 F00L 36(3)
F00B Sb03 F10 Sb2 53(5)
F00B F8 Sb2 F00C -91(3)
F00B F8 Sb2 F00D 4(3)
F00B F8 Sb2 F00H 145(3)
F00B F8 Sb2 F00I 85(2)
F00B F8 Sb2 F00L 173(3)
F00B F8 Sb2 F1 -21(3)
F00B F8 Sb2 F2 -110(3)
F00B F8 Sb2 F3 66(3)
F00B F8 Sb2 F10 160(3)
F00C Sb03 F00B F8 88(3)
F00C Sb03 F00B Sb2 29(5)
F00C Sb03 F00D F1 37.6(9)
F00C Sb03 F00D Sb2 35(5)
F00C Sb03 F00H F9 63(3)
F00C Sb03 F00H Sb2 -29(5)
F00C Sb03 F00L F10 126(3)
F00C Sb03 F00L Sb2 -36(5)
F00C Sb03 F3 F00I 174.0(4)
F00C Sb03 F3 Sb2 80(7)
F00C Sb03 F9 F00H -116(3)
F00C Sb03 F9 Sb2 -17(5)
F00C Sb03 F10 F00L -56(3)
F00C Sb03 F10 Sb2 -39(5)
F00C F2 Sb2 F00B 97.6(19)
F00C F2 Sb2 F00D 4(2)
F00C F2 Sb2 F00H -81.0(19)
F00C F2 Sb2 F00I -162(4)
F00C F2 Sb2 F00L -168(2)
F00C F2 Sb2 F1 22.8(19)
F00C F2 Sb2 F8 115(2)
F00C F2 Sb2 F9 -64(2)
F00C F2 Sb2 F10 -151(2)
F00D Sb03 F00B F8 178(3)
F00D Sb03 F00B Sb2 119(5)
F00D Sb03 F00C F2 -172.6(19)
F00D Sb03 F00C Sb2 -128(7)
F00D Sb03 F00H F9 -27(3)
F00D Sb03 F00H Sb2 -119(5)
F00D Sb03 F00I F3 18.1(18)
F00D Sb03 F00I Sb2 126(7)
F00D Sb03 F3 F00I -160.8(19)
F00D Sb03 F3 Sb2 105(7)
F00D Sb03 F9 F00H 152(3)
F00D Sb03 F9 Sb2 -109(5)
F00D Sb03 F10 F00L -178.0(4)
F00D Sb03 F10 Sb2 -161(6)
F00D F1 Sb2 F00B 120.1(10)
F00D F1 Sb2 F00C -134.8(11)
F00D F1 Sb2 F00H -49.3(10)
F00D F1 Sb2 F00I 38.0(11)
F00D F1 Sb2 F00L -180(4)
F00D F1 Sb2 F2 -143.5(12)
F00D F1 Sb2 F3 38.5(11)
F00D F1 Sb2 F8 126.8(13)
F00D F1 Sb2 F9 -51.3(12)
F00H Sb03 F00C F2 96.9(19)
F00H Sb03 F00C Sb2 142(7)
F00H Sb03 F00D F1 127.6(10)
F00H Sb03 F00D Sb2 125(5)
F00H Sb03 F00I F3 108.6(18)
F00H Sb03 F00I Sb2 -143(7)
F00H Sb03 F00L F10 36(3)
F00H Sb03 F00L Sb2 -126(5)
F00H Sb03 F3 F00I -73.3(17)
F00H Sb03 F3 Sb2 -168(7)
F00H Sb03 F9 Sb2 99(6)
F00H Sb03 F10 F00L -142(3)
F00H Sb03 F10 Sb2 -125(5)
F00H F9 Sb2 F00B 148(3)
F00H F9 Sb2 F00C -117(3)
F00H F9 Sb2 F00D 149(3)
F00H F9 Sb2 F00I 67(3)
F00H F9 Sb2 F00L -21(3)
F00H F9 Sb2 F1 173(3)
F00H F9 Sb2 F2 -98(3)
F00H F9 Sb2 F3 85(3)
F00H F9 Sb2 F10 -8(3)
F00I Sb03 F00B F8 -92(3)
F00I Sb03 F00B Sb2 -151(5)
F00I Sb03 F00D F1 -140.1(9)
F00I Sb03 F00D Sb2 -142(5)
F00I Sb03 F00H F9 -117(3)
F00I Sb03 F00H Sb2 151(5)
F00I Sb03 F00L F10 -56(3)
F00I Sb03 F00L Sb2 142(5)
F00I Sb03 F3 Sb2 -94(7)
F00I Sb03 F9 F00H 65(3)
F00I Sb03 F9 Sb2 164(5)
F00I Sb03 F10 F00L 122(3)
F00I Sb03 F10 Sb2 139(5)
F00I F3 Sb2 F00B 106.5(18)
F00I F3 Sb2 F00C -163(3)
F00I F3 Sb2 F00D -158.4(19)
F00I F3 Sb2 F00H -74.5(17)
F00I F3 Sb2 F00L 13(2)
F00I F3 Sb2 F1 -178.4(18)
F00I F3 Sb2 F8 89.7(19)
F00I F3 Sb2 F9 -91.5(19)
F00I F3 Sb2 F10 -4.6(19)
F00L Sb03 F00B F8 -1(3)
F00L Sb03 F00B Sb2 -61(5)
F00L Sb03 F00C F2 7.4(19)
F00L Sb03 F00C Sb2 52(7)
F00L Sb03 F00H F9 152(3)
F00L Sb03 F00H Sb2 60(5)
F00L Sb03 F00I F3 -162.0(18)
F00L Sb03 F00I Sb2 -54(7)
F00L Sb03 F3 F00I 19.2(19)
F00L Sb03 F3 Sb2 -75(7)
F00L Sb03 F9 F00H -29(3)
F00L Sb03 F9 Sb2 70(5)
F00L Sb03 F10 Sb2 17(5)
F00L F10 Sb2 F00B 45(3)
F00L F10 Sb2 F00C -62(3)
F00L F10 Sb2 F00D 174(2)
F00L F10 Sb2 F00H -146(3)
F00L F10 Sb2 F00I 125(3)
F00L F10 Sb2 F2 -52(2)
F00L F10 Sb2 F3 127(3)
F00L F10 Sb2 F8 38(3)
F00L F10 Sb2 F9 -144(3)
C00M C00P C01L C00Q 0.1(3)
C00N P006 C00Q C015 86.39(18)
C00N P006 C00Q C01L -93.30(17)
C00N P006 C018 C014 147.15(15)
C00N P006 C018 C01Z -39.47(18)
C00N C00R C00V C01C 0.0(3)
C00N C010 C01O C01C -0.1(3)
C00P C00M C01G C015 -1.1(3)
C00Q P006 C00N C00R 162.24(16)
C00Q P006 C00N C010 -18.6(2)
C00Q P006 C018 C014 -98.66(16)
C00Q P006 C018 C01Z 74.72(17)
C00Q C015 C01G C00M 0.2(3)
C00R C00N C010 C01O 0.4(3)
C00R C00V C01C C01O 0.3(3)
C00S C00X C00Z C01S -0.9(3)
C00S C012 C01E C01S -0.4(3)
C00T C01I C01M C020 1.6(3)
C00T C01I C01W N00K -170.9(2)
C00T C01P C021 C020 0.1(3)
C00U P005 C00X C00S -165.81(16)
C00U P005 C00X C00Z 14.82(19)
C00U P005 C011 C016 68.55(17)
C00U P005 C011 C01K -112.50(17)
C00V C01C C01O C010 -0.2(3)
C00W C01B C01F C01N -0.3(3)
C00W C01D C01R N00G -4.9(3)
C00X P005 C00U C01A 85.22(17)
C00X P005 C00U C01H -90.89(18)
C00X P005 C011 C016 -178.22(15)
C00X P005 C011 C01K 0.73(19)
C00X C00S C012 C01E -0.8(3)
C00X C00Z C01S C01E -0.3(3)
C00Y C013 C01H C00U -0.8(3)
C00Y C017 C01A C00U -0.8(3)
C010 C00N C00R C00V -0.3(3)
C011 P005 C00U C01A -160.44(15)
C011 P005 C00U C01H 23.45(19)
C011 P005 C00X C00S 81.17(17)
C011 P005 C00X C00Z -98.20(18)
C011 C016 C01X C01Q -1.1(3)
C012 C00S C00X P005 -177.91(17)
C012 C00S C00X C00Z 1.5(3)
C012 C01E C01S C00Z 1.0(3)
C013 C00Y C017 C01A -0.3(3)
C014 C018 C01Z C01Y 1.3(3)
C014 C01U C022 C01Y 1.1(3)
C015 C00Q C01L C00P -1.1(3)
C016 C011 C01K C01J -0.4(3)
C017 C00Y C013 C01H 1.1(3)
C018 P006 C00N C00R -85.02(17)
C018 P006 C00N C010 94.11(18)
C018 P006 C00Q C015 -28.51(19)
C018 P006 C00Q C01L 151.80(16)
C018 C014 C01U C022 0.0(3)
C019 C01D C01R N00G 177.2(2)
C01A C00U C01H C013 -0.3(3)
C01B C00W C01D C019 -1.1(3)
C01B C00W C01D C01R -178.94(19)
C01B C01F C01N C019 0.3(3)
C01D C00W C01B C01F 0.7(3)
C01D C019 C01N C01F -0.7(3)
C01G C00M C00P C01L 0.9(3)
C01H C00U C01A C017 1.1(3)
C01I C00T C01P C021 1.7(3)
C01I C01M C020 C021 0.2(3)
C01J C01Q C01X C016 0.0(3)
C01K C011 C016 C01X 1.4(3)
C01K C01J C01Q C01X 1.0(3)
C01L C00Q C015 C01G 0.9(3)
C01M C01I C01W N00K 11.2(3)
C01M C020 C021 C01P -1.1(3)
C01N C019 C01D C00W 1.1(3)
C01N C019 C01D C01R 179.15(19)
C01P C00T C01I C01M -2.6(3)
C01P C00T C01I C01W 179.41(19)
C01Q C01J C01K C011 -0.8(3)
C01T N00G C01R C01D 177.70(19)
C01U C014 C018 P006 172.40(16)
C01U C014 C018 C01Z -1.2(3)
C01V N00K C01W C01I -177.4(2)
C01W C01I C01M C020 179.42(19)
C01Z C01Y C022 C01U -1.0(3)
C022 C01Y C01Z C018 -0.2(3)
F1 Sb03 F00B F8 153(3)
F1 Sb03 F00B Sb2 94(5)
F1 Sb03 F00C F2 -153(2)
F1 Sb03 F00C Sb2 -108(7)
F1 Sb03 F00D Sb2 -2(5)
F1 Sb03 F00H F9 -2(3)
F1 Sb03 F00H Sb2 -94(5)
F1 Sb03 F00I F3 -2.7(19)
F1 Sb03 F00I Sb2 105(7)
F1 Sb03 F00L F10 162(3)
F1 Sb03 F00L Sb2 1(5)
F1 Sb03 F3 F00I 177.5(18)
F1 Sb03 F3 Sb2 83(7)
F1 Sb03 F9 F00H 178(3)
F1 Sb03 F9 Sb2 -82(5)
F1 Sb03 F10 F00L -43(5)
F1 Sb03 F10 Sb2 -26(6)
F2 Sb03 F00B F8 69(3)
F2 Sb03 F00B Sb2 10(5)
F2 Sb03 F00C Sb2 45(8)
F2 Sb03 F00D F1 35.0(11)
F2 Sb03 F00D Sb2 33(5)
F2 Sb03 F00H F9 82(3)
F2 Sb03 F00H Sb2 -10(5)
F2 Sb03 F00I F3 -148(3)
F2 Sb03 F00I Sb2 -40(7)
F2 Sb03 F00L F10 128(3)
F2 Sb03 F00L Sb2 -33(5)
F2 Sb03 F3 F00I 109(4)
F2 Sb03 F3 Sb2 15(7)
F2 Sb03 F9 F00H -98(3)
F2 Sb03 F9 Sb2 1(5)
F2 Sb03 F10 F00L -48(2)
F2 Sb03 F10 Sb2 -31(5)
F2 F00C Sb2 F00B -85(2)
F2 F00C Sb2 F00D -176(2)
F2 F00C Sb2 F00H 100(2)
F2 F00C Sb2 F00L 12(2)
F2 F00C Sb2 F1 -156(2)
F2 F00C Sb2 F3 -172(3)
F2 F00C Sb2 F8 -67(2)
F2 F00C Sb2 F9 115(2)
F2 F00C Sb2 F10 31(2)
F3 Sb03 F00B F8 -111(3)
F3 Sb03 F00B Sb2 -171(5)
F3 Sb03 F00C F2 -149(3)
F3 Sb03 F00C Sb2 -104(8)
F3 Sb03 F00D F1 -133.6(12)
F3 Sb03 F00D Sb2 -136(5)
F3 Sb03 F00H F9 -98(3)
F3 Sb03 F00H Sb2 170(5)
F3 Sb03 F00I Sb2 108(7)
F3 Sb03 F00L F10 -63(3)
F3 Sb03 F00L Sb2 135(5)
F3 Sb03 F9 F00H 86(3)
F3 Sb03 F9 Sb2 -175(5)
F3 Sb03 F10 F00L 122(2)
F3 Sb03 F10 Sb2 139(5)
F8 Sb03 F00B Sb2 -60(6)
F8 Sb03 F00C F2 -65(2)
F8 Sb03 F00C Sb2 -20(7)
F8 Sb03 F00D F1 -50.7(12)
F8 Sb03 F00D Sb2 -53(5)
F8 Sb03 F00H F9 148(4)
F8 Sb03 F00H Sb2 56(5)
F8 Sb03 F00I F3 -89.5(19)
F8 Sb03 F00I Sb2 19(7)
F8 Sb03 F00L F10 -146(3)
F8 Sb03 F00L Sb2 53(5)
F8 Sb03 F3 F00I 90.3(18)
F8 Sb03 F3 Sb2 -4(7)
F8 Sb03 F10 F00L 32(3)
F8 Sb03 F10 Sb2 49(5)
F8 F00B Sb2 F00C 92(3)
F8 F00B Sb2 F00D -177(3)
F8 F00B Sb2 F00H -118(6)
F8 F00B Sb2 F00I -94(3)
F8 F00B Sb2 F00L -7(3)
F8 F00B Sb2 F1 158(3)
F8 F00B Sb2 F2 70(3)
F8 F00B Sb2 F3 -112(3)
F8 F00B Sb2 F9 -176(4)
F8 F00B Sb2 F10 -21(3)
F9 Sb03 F00B F8 146(4)
F9 Sb03 F00B Sb2 87(6)
F9 Sb03 F00C F2 113(2)
F9 Sb03 F00C Sb2 158(7)
F9 Sb03 F00D F1 119.1(13)
F9 Sb03 F00D Sb2 117(5)
F9 Sb03 F00H Sb2 -92(6)
F9 Sb03 F00I F3 92(2)
F9 Sb03 F00I Sb2 -160(7)
F9 Sb03 F00L F10 44(3)
F9 Sb03 F00L Sb2 -117(5)
F9 Sb03 F3 F00I -91.7(19)
F9 Sb03 F3 Sb2 174(7)
F9 Sb03 F10 F00L -138(3)
F9 Sb03 F10 Sb2 -121(5)
F10 Sb03 F00B F8 -13(3)
F10 Sb03 F00B Sb2 -72(5)
F10 Sb03 F00C F2 24(2)
F10 Sb03 F00C Sb2 69(7)
F10 Sb03 F00D F1 161(3)
F10 Sb03 F00D Sb2 159(6)
F10 Sb03 F00H F9 165(3)
F10 Sb03 F00H Sb2 73(5)
F10 Sb03 F00I F3 -179.0(19)
F10 Sb03 F00I Sb2 -71(7)
F10 Sb03 F00L Sb2 -161(6)
F10 Sb03 F3 F00I 1.0(19)
F10 Sb03 F3 Sb2 -93(7)
F10 Sb03 F9 F00H -15(3)
F10 Sb03 F9 Sb2 84(5)
F10 F00L Sb2 F00B -139(3)
F10 F00L Sb2 F00C 122(3)
F10 F00L Sb2 F00D -16(6)
F10 F00L Sb2 F00H 31(3)
F10 F00L Sb2 F00I -52(3)
F10 F00L Sb2 F1 164(5)
F10 F00L Sb2 F2 126(3)
F10 F00L Sb2 F3 -56(3)
F10 F00L Sb2 F8 -141(3)
F10 F00L Sb2 F9 37(3)
Sb2 F00B F8 Sb03 5.4(5)
Sb2 F00C F2 Sb03 -3.7(6)
Sb2 F00D F1 Sb03 0.2(6)
Sb2 F00H F9 Sb03 6.1(5)
Sb2 F00I F3 Sb03 -4.6(5)
Sb2 F00L F10 Sb03 2.2(7)
